data_2238395
loop_
_publ_author_name
'McGill, Sean'
'Nesterov, Vladimir N.'
'Gould, Stephanie L.'

_publ_section_title
;
 [5,10,15,20-Tetrakis(4-methoxyphenyl)porphyrinato]zinc dichloromethane
 disolvate
;
_journal_coeditor_code LH5631
_journal_issue 8
_journal_name_full 'Acta Crystallographica Section E'
_journal_page_first m471
_journal_paper_doi 10.1107/S1600536813019338
_journal_volume 69
_journal_year 2013
_chemical_formula_iupac '[Zn (C48 H36 N4 O4)], 2C H2 Cl2'
_chemical_formula_moiety 'C48 H36 N4 O4 Zn, 2(C H2 Cl2)'
_chemical_formula_sum 'C50 H40 Cl4 N4 O4 Zn'
_chemical_formula_weight 968.03
_chemical_name_systematic
;
[5,10,15,20-Tetrakis(4-methoxyphenyl)porphyrinato]zinc dichloromethane
disolvate
;
_space_group_IT_number 14
_symmetry_cell_setting monoclinic
_symmetry_space_group_name_Hall '-P 2ybc'
_symmetry_space_group_name_H-M 'P 1 21/c 1'
_atom_sites_solution_hydrogens geom
_atom_sites_solution_primary direct
_atom_sites_solution_secondary difmap
_audit_creation_method SHELXL-97
_cell_angle_alpha 90.00
_cell_angle_beta 106.0220(10)
_cell_angle_gamma 90.00
_cell_formula_units_Z 2
_cell_length_a 11.4189(9)
_cell_length_b 10.6877(9)
_cell_length_c 18.3778(15)
_cell_measurement_reflns_used 8489
_cell_measurement_temperature 100(2)
_cell_measurement_theta_max 27.10
_cell_measurement_theta_min 2.23
_cell_volume 2155.7(3)
_computing_cell_refinement 'APEX2 (Bruker, 2007)'
_computing_data_collection 'APEX2 (Bruker, 2007)'
_computing_data_reduction 'SAINT (Bruker, 2007)'
_computing_molecular_graphics 'SHELXTL (Sheldrick, 2008)'
_computing_publication_material 'SHELXTL (Sheldrick, 2008)'
_computing_structure_refinement 'SHELXL97 (Sheldrick, 2008)'
_computing_structure_solution 'SHELXS97 (Sheldrick, 2008)'
_diffrn_ambient_temperature 100(2)
_diffrn_measured_fraction_theta_full 0.999
_diffrn_measured_fraction_theta_max 0.999
_diffrn_measurement_device_type 'Bruker APEXII CCD'
_diffrn_measurement_method '\w scans'
_diffrn_radiation_monochromator graphite
_diffrn_radiation_source 'fine-focus sealed tube'
_diffrn_radiation_type MoK\a
_diffrn_radiation_wavelength 0.71073
_diffrn_reflns_av_R_equivalents 0.0363
_diffrn_reflns_av_sigmaI/netI 0.0251
_diffrn_reflns_limit_h_max 14
_diffrn_reflns_limit_h_min -14
_diffrn_reflns_limit_k_max 13
_diffrn_reflns_limit_k_min -13
_diffrn_reflns_limit_l_max 23
_diffrn_reflns_limit_l_min -23
_diffrn_reflns_number 25964
_diffrn_reflns_theta_full 27.13
_diffrn_reflns_theta_max 27.13
_diffrn_reflns_theta_min 1.86
_exptl_absorpt_coefficient_mu 0.870
_exptl_absorpt_correction_T_max 0.9258
_exptl_absorpt_correction_T_min 0.8605
_exptl_absorpt_correction_type multi-scan
_exptl_absorpt_process_details '(SADABS; Bruker, 2007)'
_exptl_crystal_colour red
_exptl_crystal_density_diffrn 1.491
_exptl_crystal_density_method 'not measured'
_exptl_crystal_description plate
_exptl_crystal_F_000 996
_exptl_crystal_size_max 0.18
_exptl_crystal_size_mid 0.16
_exptl_crystal_size_min 0.09
_refine_diff_density_max 0.518
_refine_diff_density_min -0.783
_refine_ls_extinction_method none
_refine_ls_goodness_of_fit_ref 1.060
_refine_ls_hydrogen_treatment constr
_refine_ls_matrix_type full
_refine_ls_number_parameters 288
_refine_ls_number_reflns 4763
_refine_ls_number_restraints 0
_refine_ls_restrained_S_all 1.060
_refine_ls_R_factor_all 0.0479
_refine_ls_R_factor_gt 0.0389
_refine_ls_shift/su_max 0.001
_refine_ls_shift/su_mean 0.000
_refine_ls_structure_factor_coef Fsqd
_refine_ls_weighting_details 'calc w=1/[\s^2^(Fo^2^)+(0.0650P)^2^+2.7500P] where P=(Fo^2^+2Fc^2^)/3'
_refine_ls_weighting_scheme calc
_refine_ls_wR_factor_gt 0.1151
_refine_ls_wR_factor_ref 0.1211
_reflns_number_gt 4022
_reflns_number_total 4763
_reflns_threshold_expression I>2\s(I)
_cod_data_source_file lh5631.cif
_cod_data_source_block I
_cod_original_sg_symbol_H-M 'P 21/c'
_cod_database_code 2238395
_cod_database_fobs_code 2238395

loop_
_symmetry_equiv_pos_as_xyz
'x, y, z'
'-x, y+1/2, -z+1/2'
'-x, -y, -z'
'x, -y-1/2, z-1/2'

loop_
_atom_site_type_symbol
_atom_site_label
_atom_site_fract_x
_atom_site_fract_y
_atom_site_fract_z
_atom_site_U_iso_or_equiv
_atom_site_adp_type
_atom_site_calc_flag
_atom_site_refinement_flags
_atom_site_occupancy
_atom_site_symmetry_multiplicity
Zn Zn1 0.5000 0.5000 0.5000 0.01479(12) Uani d S 1 2
O O1 1.21590(16) 0.07022(16) 0.60189(10) 0.0223(4) Uani d . 1 1
O O2 0.61713(16) 0.78840(16) 0.05828(9) 0.0201(4) Uani d . 1 1
N N1 0.41041(17) 0.61512(18) 0.41296(10) 0.0145(4) Uani d . 1 1
N N2 0.63042(18) 0.46694(18) 0.44539(11) 0.0142(4) Uani d . 1 1
C C1 0.3021(2) 0.6756(2) 0.40660(13) 0.0152(4) Uani d . 1 1
C C2 0.2662(2) 0.7418(2) 0.33533(13) 0.0173(5) Uani d . 1 1
H H2A 0.1943 0.7902 0.3168 0.021 Uiso calc R 1 1
C C3 0.3537(2) 0.7220(2) 0.29996(13) 0.0167(5) Uani d . 1 1
H H3A 0.3553 0.7543 0.2521 0.020 Uiso calc R 1 1
C C4 0.4446(2) 0.6424(2) 0.34878(12) 0.0142(4) Uani d . 1 1
C C5 0.5489(2) 0.5967(2) 0.33117(12) 0.0144(4) Uani d . 1 1
C C6 0.6332(2) 0.5133(2) 0.37583(13) 0.0135(4) Uani d . 1 1
C C7 0.7383(2) 0.4640(2) 0.35629(13) 0.0162(4) Uani d . 1 1
H H7A 0.7611 0.4809 0.3113 0.019 Uiso calc R 1 1
C C8 0.7980(2) 0.3892(2) 0.41388(13) 0.0169(5) Uani d . 1 1
H H8A 0.8705 0.3433 0.4169 0.020 Uiso calc R 1 1
C C9 0.7306(2) 0.3921(2) 0.47033(13) 0.0150(4) Uani d . 1 1
C C10 0.7649(2) 0.3271(2) 0.53954(13) 0.0155(4) Uani d . 1 1
C C11 0.8824(2) 0.2566(2) 0.55693(13) 0.0159(4) Uani d . 1 1
C C12 0.8868(2) 0.1277(2) 0.56902(13) 0.0185(5) Uani d . 1 1
H H12A 0.8136 0.0837 0.5667 0.022 Uiso calc R 1 1
C C13 0.9966(2) 0.0620(2) 0.58442(13) 0.0185(5) Uani d . 1 1
H H13A 0.9979 -0.0257 0.5927 0.022 Uiso calc R 1 1
C C14 1.1036(2) 0.1257(2) 0.58752(13) 0.0185(5) Uani d . 1 1
C C15 1.1007(2) 0.2545(2) 0.57580(14) 0.0205(5) Uani d . 1 1
H H15A 1.1740 0.2983 0.5780 0.025 Uiso calc R 1 1
C C16 0.9916(2) 0.3189(2) 0.56091(14) 0.0186(5) Uani d . 1 1
H H16A 0.9909 0.4068 0.5533 0.022 Uiso calc R 1 1
C C17 0.5717(2) 0.6427(2) 0.25917(13) 0.0147(4) Uani d . 1 1
C C18 0.5972(2) 0.7688(2) 0.25110(13) 0.0168(5) Uani d . 1 1
H H18A 0.6038 0.8243 0.2924 0.020 Uiso calc R 1 1
C C19 0.6133(2) 0.8147(2) 0.18394(14) 0.0186(5) Uani d . 1 1
H H19A 0.6312 0.9007 0.1796 0.022 Uiso calc R 1 1
C C20 0.6031(2) 0.7344(2) 0.12281(13) 0.0170(5) Uani d . 1 1
C C21 0.5822(2) 0.6075(2) 0.13054(13) 0.0190(5) Uani d . 1 1
H H21A 0.5789 0.5515 0.0898 0.023 Uiso calc R 1 1
C C22 0.5662(2) 0.5631(2) 0.19847(13) 0.0179(5) Uani d . 1 1
H H22A 0.5512 0.4765 0.2034 0.021 Uiso calc R 1 1
C C23 1.2243(3) -0.0568(3) 0.62691(16) 0.0270(6) Uani d . 1 1
H H23A 1.3091 -0.0849 0.6380 0.041 Uiso calc R 1 1
H H23B 1.1728 -0.1095 0.5871 0.041 Uiso calc R 1 1
H H23C 1.1969 -0.0631 0.6728 0.041 Uiso calc R 1 1
C C24 0.6314(3) 0.7056(3) 0.00032(14) 0.0246(5) Uani d . 1 1
H H24A 0.6495 0.7542 -0.0405 0.037 Uiso calc R 1 1
H H24B 0.5559 0.6582 -0.0199 0.037 Uiso calc R 1 1
H H24C 0.6985 0.6475 0.0216 0.037 Uiso calc R 1 1
Cl Cl1 1.01616(7) 0.45221(7) 0.73715(4) 0.03743(19) Uani d . 1 1
Cl Cl2 1.07094(8) 0.24410(8) 0.84576(5) 0.0415(2) Uani d . 1 1
C C1A 1.0824(3) 0.3018(3) 0.75788(18) 0.0368(7) Uani d . 1 1
H H1AA 1.0412 0.2430 0.7173 0.044 Uiso calc R 1 1
H H1AB 1.1694 0.3061 0.7588 0.044 Uiso calc R 1 1

loop_
_atom_site_aniso_label
_atom_site_aniso_U_11
_atom_site_aniso_U_22
_atom_site_aniso_U_33
_atom_site_aniso_U_12
_atom_site_aniso_U_13
_atom_site_aniso_U_23
Zn1 0.0168(2) 0.0172(2) 0.01254(19) 0.00349(14) 0.00769(14) 0.00333(14)
O1 0.0186(8) 0.0200(9) 0.0287(10) 0.0055(7) 0.0072(7) 0.0018(7)
O2 0.0284(9) 0.0212(9) 0.0140(8) 0.0031(7) 0.0114(7) 0.0047(7)
N1 0.0169(9) 0.0151(9) 0.0131(9) 0.0005(7) 0.0068(7) 0.0004(7)
N2 0.0175(9) 0.0137(9) 0.0125(9) 0.0005(7) 0.0061(7) 0.0008(7)
C1 0.0165(11) 0.0139(10) 0.0152(11) -0.0001(8) 0.0046(9) 0.0004(8)
C2 0.0174(11) 0.0186(11) 0.0157(11) 0.0015(9) 0.0042(9) 0.0021(9)
C3 0.0196(11) 0.0166(11) 0.0143(11) 0.0000(9) 0.0057(9) 0.0014(9)
C4 0.0176(11) 0.0121(10) 0.0134(10) -0.0019(8) 0.0051(8) 0.0002(8)
C5 0.0192(11) 0.0127(10) 0.0126(10) -0.0025(8) 0.0067(8) -0.0011(8)
C6 0.0172(11) 0.0117(10) 0.0131(10) -0.0017(8) 0.0069(8) -0.0014(8)
C7 0.0196(11) 0.0166(11) 0.0151(11) -0.0004(9) 0.0093(9) -0.0010(8)
C8 0.0187(11) 0.0160(11) 0.0191(11) 0.0007(9) 0.0103(9) -0.0001(9)
C9 0.0166(10) 0.0150(10) 0.0149(10) -0.0011(8) 0.0068(8) -0.0010(9)
C10 0.0169(11) 0.0143(10) 0.0164(11) 0.0004(8) 0.0062(9) -0.0001(8)
C11 0.0188(11) 0.0173(11) 0.0127(10) 0.0019(9) 0.0062(9) 0.0014(8)
C12 0.0208(12) 0.0187(12) 0.0178(11) -0.0012(9) 0.0081(9) 0.0012(9)
C13 0.0234(12) 0.0157(11) 0.0178(11) 0.0021(9) 0.0081(9) 0.0025(9)
C14 0.0195(11) 0.0211(12) 0.0153(11) 0.0038(9) 0.0058(9) -0.0016(9)
C15 0.0191(11) 0.0203(12) 0.0237(12) -0.0008(9) 0.0089(10) -0.0016(10)
C16 0.0213(12) 0.0162(11) 0.0198(12) 0.0000(9) 0.0083(9) 0.0005(9)
C17 0.0152(10) 0.0169(11) 0.0133(10) 0.0011(8) 0.0061(8) 0.0021(8)
C18 0.0207(11) 0.0158(11) 0.0155(11) 0.0018(9) 0.0078(9) -0.0009(9)
C19 0.0233(12) 0.0145(11) 0.0199(12) 0.0016(9) 0.0091(9) 0.0037(9)
C20 0.0166(11) 0.0208(11) 0.0156(11) 0.0035(9) 0.0078(9) 0.0055(9)
C21 0.0243(12) 0.0202(12) 0.0144(11) -0.0009(9) 0.0085(9) -0.0026(9)
C22 0.0218(12) 0.0157(11) 0.0172(11) -0.0017(9) 0.0070(9) 0.0006(9)
C23 0.0268(13) 0.0246(13) 0.0296(14) 0.0106(11) 0.0077(11) 0.0082(11)
C24 0.0358(14) 0.0263(13) 0.0168(12) 0.0082(11) 0.0157(11) 0.0043(10)
Cl1 0.0463(4) 0.0358(4) 0.0355(4) -0.0003(3) 0.0202(3) -0.0037(3)
Cl2 0.0507(5) 0.0373(4) 0.0428(4) 0.0016(3) 0.0234(4) 0.0017(3)
C1A 0.0347(16) 0.0430(18) 0.0354(16) 0.0076(13) 0.0140(13) -0.0017(14)

loop_
_atom_type_symbol
_atom_type_description
_atom_type_scat_dispersion_real
_atom_type_scat_dispersion_imag
_atom_type_scat_source
C C 0.0033 0.0016 'International Tables Vol C Tables 4.2.6.8 and 6.1.1.4'
H H 0.0000 0.0000 'International Tables Vol C Tables 4.2.6.8 and 6.1.1.4'
N N 0.0061 0.0033 'International Tables Vol C Tables 4.2.6.8 and 6.1.1.4'
O O 0.0106 0.0060 'International Tables Vol C Tables 4.2.6.8 and 6.1.1.4'
Cl Cl 0.1484 0.1585 'International Tables Vol C Tables 4.2.6.8 and 6.1.1.4'
Zn Zn 0.2839 1.4301 'International Tables Vol C Tables 4.2.6.8 and 6.1.1.4'

loop_
_geom_angle_atom_site_label_1
_geom_angle_atom_site_label_2
_geom_angle_atom_site_label_3
_geom_angle_site_symmetry_1
_geom_angle_site_symmetry_3
_geom_angle
N2 Zn1 N2 3_666 . 180.00(11)
N2 Zn1 N1 3_666 3_666 89.71(8)
N2 Zn1 N1 . 3_666 90.29(8)
N2 Zn1 N1 3_666 . 90.29(8)
N2 Zn1 N1 . . 89.71(8)
N1 Zn1 N1 3_666 . 180.0
C14 O1 C23 . . 116.75(19)
C20 O2 C24 . . 116.76(19)
C1 N1 C4 . . 106.86(18)
C1 N1 Zn1 . . 126.34(15)
C4 N1 Zn1 . . 126.75(15)
C9 N2 C6 . . 106.82(18)
C9 N2 Zn1 . . 126.33(15)
C6 N2 Zn1 . . 126.84(15)
N1 C1 C10 . 3_666 125.6(2)
N1 C1 C2 . . 109.38(19)
C10 C1 C2 3_666 . 125.0(2)
C3 C2 C1 . . 107.3(2)
C3 C2 H2A . . 126.4
C1 C2 H2A . . 126.4
C2 C3 C4 . . 107.0(2)
C2 C3 H3A . . 126.5
C4 C3 H3A . . 126.5
N1 C4 C5 . . 125.7(2)
N1 C4 C3 . . 109.45(19)
C5 C4 C3 . . 124.8(2)
C6 C5 C4 . . 125.2(2)
C6 C5 C17 . . 117.8(2)
C4 C5 C17 . . 117.0(2)
N2 C6 C5 . . 125.7(2)
N2 C6 C7 . . 109.45(19)
C5 C6 C7 . . 124.8(2)
C8 C7 C6 . . 107.2(2)
C8 C7 H7A . . 126.4
C6 C7 H7A . . 126.4
C7 C8 C9 . . 107.1(2)
C7 C8 H8A . . 126.5
C9 C8 H8A . . 126.5
N2 C9 C10 . . 126.2(2)
N2 C9 C8 . . 109.44(19)
C10 C9 C8 . . 124.3(2)
C9 C10 C1 . 3_666 125.1(2)
C9 C10 C11 . . 116.9(2)
C1 C10 C11 3_666 . 118.0(2)
C12 C11 C16 . . 118.1(2)
C12 C11 C10 . . 121.5(2)
C16 C11 C10 . . 120.4(2)
C11 C12 C13 . . 121.4(2)
C11 C12 H12A . . 119.3
C13 C12 H12A . . 119.3
C14 C13 C12 . . 119.6(2)
C14 C13 H13A . . 120.2
C12 C13 H13A . . 120.2
O1 C14 C13 . . 124.2(2)
O1 C14 C15 . . 116.0(2)
C13 C14 C15 . . 119.7(2)
C16 C15 C14 . . 120.3(2)
C16 C15 H15A . . 119.9
C14 C15 H15A . . 119.9
C15 C16 C11 . . 121.0(2)
C15 C16 H16A . . 119.5
C11 C16 H16A . . 119.5
C22 C17 C18 . . 118.1(2)
C22 C17 C5 . . 121.8(2)
C18 C17 C5 . . 120.2(2)
C19 C18 C17 . . 121.3(2)
C19 C18 H18A . . 119.4
C17 C18 H18A . . 119.4
C18 C19 C20 . . 119.9(2)
C18 C19 H19A . . 120.1
C20 C19 H19A . . 120.1
O2 C20 C21 . . 124.3(2)
O2 C20 C19 . . 115.9(2)
C21 C20 C19 . . 119.8(2)
C20 C21 C22 . . 119.5(2)
C20 C21 H21A . . 120.3
C22 C21 H21A . . 120.3
C17 C22 C21 . . 121.5(2)
C17 C22 H22A . . 119.3
C21 C22 H22A . . 119.3
O1 C23 H23A . . 109.5
O1 C23 H23B . . 109.5
H23A C23 H23B . . 109.5
O1 C23 H23C . . 109.5
H23A C23 H23C . . 109.5
H23B C23 H23C . . 109.5
O2 C24 H24A . . 109.5
O2 C24 H24B . . 109.5
H24A C24 H24B . . 109.5
O2 C24 H24C . . 109.5
H24A C24 H24C . . 109.5
H24B C24 H24C . . 109.5
Cl2 C1A Cl1 . . 112.23(17)
Cl2 C1A H1AA . . 109.2
Cl1 C1A H1AA . . 109.2
Cl2 C1A H1AB . . 109.2
Cl1 C1A H1AB . . 109.2
H1AA C1A H1AB . . 107.9

loop_
_geom_bond_atom_site_label_1
_geom_bond_atom_site_label_2
_geom_bond_site_symmetry_2
_geom_bond_distance
Zn1 N2 3_666 2.0432(19)
Zn1 N2 . 2.0432(19)
Zn1 N1 3_666 2.0532(19)
Zn1 N1 . 2.0532(19)
O1 C14 . 1.371(3)
O1 C23 . 1.428(3)
O2 C20 . 1.367(3)
O2 C24 . 1.428(3)
N1 C1 . 1.371(3)
N1 C4 . 1.372(3)
N2 C9 . 1.367(3)
N2 C6 . 1.380(3)
C1 C10 3_666 1.409(3)
C1 C2 . 1.445(3)
C2 C3 . 1.351(3)
C2 H2A . 0.9500
C3 C4 . 1.446(3)
C3 H3A . 0.9500
C4 C5 . 1.405(3)
C5 C6 . 1.400(3)
C5 C17 . 1.500(3)
C6 C7 . 1.443(3)
C7 C8 . 1.351(3)
C7 H7A . 0.9500
C8 C9 . 1.453(3)
C8 H8A . 0.9500
C9 C10 . 1.407(3)
C10 C1 3_666 1.409(3)
C10 C11 . 1.495(3)
C11 C12 . 1.393(3)
C11 C16 . 1.398(3)
C12 C13 . 1.395(3)
C12 H12A . 0.9500
C13 C14 . 1.387(3)
C13 H13A . 0.9500
C14 C15 . 1.392(3)
C15 C16 . 1.383(3)
C15 H15A . 0.9500
C16 H16A . 0.9500
C17 C22 . 1.391(3)
C17 C18 . 1.396(3)
C18 C19 . 1.387(3)
C18 H18A . 0.9500
C19 C20 . 1.393(3)
C19 H19A . 0.9500
C20 C21 . 1.392(3)
C21 C22 . 1.394(3)
C21 H21A . 0.9500
C22 H22A . 0.9500
C23 H23A . 0.9800
C23 H23B . 0.9800
C23 H23C . 0.9800
C24 H24A . 0.9800
C24 H24B . 0.9800
C24 H24C . 0.9800
Cl1 C1A . 1.773(3)
Cl2 C1A . 1.767(3)
C1A H1AA . 0.9900
C1A H1AB . 0.9900
